data_4314679
loop_
_publ_author_name
'Katarzyna Grubel'
'Amy L. Fuller'
'Bonnie M. Chambers'
'Atta M. Arif'
'Lisa M. Berreau'

_publ_section_title
;
 O2-Dependent Aliphatic Carbon-Carbon Bond Cleavage Reactivity in a Ni(II)
 Enolate Complex Having a Hydrogen Bond Donor Microenvironment; Comparison
 with a Hydrophobic Analogue
;
_journal_name_full 'Inorganic Chemistry'
_journal_page_first 1071
_journal_page_last 1081
_journal_paper_doi 10.1021/ic901981y
_journal_volume 49
_journal_year 2010
_chemical_formula_moiety 'C30 H43 Cl3 N7 Ni O4,Cl O4,C H2 Cl2'
_chemical_formula_sum 'C31 H45 Cl4 N7 Ni O8'
_chemical_formula_weight 844.25
_chemical_name_systematic
; 
 ? 
;
_space_group_IT_number 14
_symmetry_cell_setting monoclinic
_symmetry_space_group_name_Hall '-P 2ybc'
_symmetry_space_group_name_H-M 'P 1 21/c 1'
_atom_sites_solution_hydrogens geom
_atom_sites_solution_primary direct
_atom_sites_solution_secondary difmap
_audit_creation_method SHELXL-97
_cell_angle_alpha 90.00
_cell_angle_beta 91.7754(11)
_cell_angle_gamma 90.00
_cell_formula_units_Z 4
_cell_length_a 8.8221(2)
_cell_length_b 20.0037(4)
_cell_length_c 21.7170(4)
_cell_measurement_reflns_used 6860
_cell_measurement_temperature 150(1)
_cell_measurement_theta_max 27.485
_cell_measurement_theta_min 1.018
_cell_volume 3830.66(14)
_computing_cell_refinement DENZO-SMN
_computing_data_collection 'Nonius COLLECT'
_computing_data_reduction DENZO-SMN
_computing_molecular_graphics 'WinGX, Ortep3'
_computing_structure_refinement 'SHELXL-97 (Sheldrick, 1997)'
_computing_structure_solution SIR97
_diffrn_ambient_temperature 150(1)
_diffrn_measured_fraction_theta_full 0.992
_diffrn_measured_fraction_theta_max 0.992
_diffrn_measurement_device_type 'Nonius KappaCCD Diffractometer'
_diffrn_measurement_method 'Phi and Omega scan'
_diffrn_radiation_monochromator graphite
_diffrn_radiation_source 'fine-focus sealed tube'
_diffrn_radiation_type MoK\a
_diffrn_radiation_wavelength 0.71073
_diffrn_reflns_av_R_equivalents 0.0255
_diffrn_reflns_av_sigmaI/netI 0.0479
_diffrn_reflns_limit_h_max 11
_diffrn_reflns_limit_h_min -11
_diffrn_reflns_limit_k_max 25
_diffrn_reflns_limit_k_min -23
_diffrn_reflns_limit_l_max 28
_diffrn_reflns_limit_l_min -28
_diffrn_reflns_number 14723
_diffrn_reflns_theta_full 27.48
_diffrn_reflns_theta_max 27.48
_diffrn_reflns_theta_min 2.52
_exptl_absorpt_coefficient_mu 0.842
_exptl_absorpt_correction_T_max 0.7686
_exptl_absorpt_correction_T_min 0.7403
_exptl_absorpt_correction_type multi-scan
_exptl_absorpt_process_details 'DENZO-SMN (Otwinowski & Minor, 1997)'
_exptl_crystal_colour purple
_exptl_crystal_density_diffrn 1.464
_exptl_crystal_density_method 'not measured'
_exptl_crystal_description prism
_exptl_crystal_F_000 1760
_exptl_crystal_size_max 0.38
_exptl_crystal_size_mid 0.38
_exptl_crystal_size_min 0.33
_refine_diff_density_max 0.783
_refine_diff_density_min -1.250
_refine_diff_density_rms 0.091
_refine_ls_extinction_coef 0.0030(6)
_refine_ls_extinction_expression Fc^*^=kFc[1+0.001xFc^2^\l^3^/sin(2\q)]^-1/4^
_refine_ls_extinction_method SHELXL
_refine_ls_goodness_of_fit_ref 1.042
_refine_ls_hydrogen_treatment constr
_refine_ls_matrix_type full
_refine_ls_number_parameters 469
_refine_ls_number_reflns 8717
_refine_ls_number_restraints 5
_refine_ls_restrained_S_all 1.045
_refine_ls_R_factor_all 0.0920
_refine_ls_R_factor_gt 0.0636
_refine_ls_shift/su_max 0.000
_refine_ls_shift/su_mean 0.000
_refine_ls_structure_factor_coef Fsqd
_refine_ls_weighting_details 'calc w=1/[\s^2^(Fo^2^)+(0.0757P)^2^+8.3006P] where P=(Fo^2^+2Fc^2^)/3'
_refine_ls_weighting_scheme calc
_refine_ls_wR_factor_gt 0.1571
_refine_ls_wR_factor_ref 0.1763
_reflns_number_gt 6495
_reflns_number_total 8717
_reflns_threshold_expression >2sigma(I)
_cod_data_source_file ic901981y_si_001_3.cif
_cod_data_source_block usu150
_cod_depositor_comments
;
The following automatic conversions were performed:

'_exptl_absorpt_correction_type' value 'Multi-scan' changed to
'multi-scan' according to the built-in table from CIF Core dictionary
named 'cif_core.dic' version 2.4.1 from 2010-06-29.

Automatic conversion script
Id: cif_fix_values 1646 2011-03-28 12:23:43Z adriana 
;
_cod_database_code 4314679

loop_
_symmetry_equiv_pos_as_xyz
'x, y, z'
'-x, y+1/2, -z+1/2'
'-x, -y, -z'
'x, -y-1/2, z-1/2'

loop_
_atom_site_label
_atom_site_type_symbol
_atom_site_fract_x
_atom_site_fract_y
_atom_site_fract_z
_atom_site_U_iso_or_equiv
_atom_site_adp_type
_atom_site_occupancy
_atom_site_symmetry_multiplicity
_atom_site_calc_flag
_atom_site_refinement_flags
_atom_site_disorder_assembly
_atom_site_disorder_group
Ni1 Ni 0.04233(5) 0.17284(2) 0.123349(19) 0.02414(15) Uani 1 1 d . . .
Cl1 Cl 0.20810(10) 0.24860(5) 0.00430(4) 0.0361(2) Uani 1 1 d . . .
Cl2 Cl -0.51886(13) -0.01302(7) 0.21979(7) 0.0649(4) Uani 1 1 d . . .
O1 O 0.0800(3) 0.24119(12) 0.04736(11) 0.0314(5) Uani 1 1 d . . .
O2 O 0.2258(4) 0.18667(16) -0.02716(14) 0.0518(8) Uani 1 1 d . . .
O3 O 0.3405(3) 0.26543(19) 0.03978(14) 0.0580(9) Uani 1 1 d . . .
O4 O 0.1669(4) 0.30007(18) -0.03737(14) 0.0585(9) Uani 1 1 d . . .
O5 O -0.3689(4) -0.0216(2) 0.2035(2) 0.0787(12) Uani 1 1 d . . .
O6 O -0.6262(6) -0.0214(3) 0.1719(3) 0.128(2) Uani 1 1 d . . .
O7 O -0.5471(5) -0.0602(3) 0.2685(2) 0.1023(16) Uani 1 1 d . . .
O8 O -0.5297(6) 0.0551(3) 0.2396(3) 0.128(2) Uani 1 1 d . . .
N1 N 0.1531(4) 0.33335(16) 0.14974(16) 0.0434(8) Uani 1 1 d . . .
H1 H 0.1193 0.3114 0.1170 0.052 Uiso 1 1 calc R . .
N2 N 0.1314(3) 0.23212(15) 0.19879(13) 0.0276(6) Uani 1 1 d . . .
N3 N -0.0082(3) 0.11042(15) 0.19502(13) 0.0277(6) Uani 1 1 d . . .
N4 N -0.0675(3) 0.09303(14) 0.07161(13) 0.0268(6) Uani 1 1 d . . .
N5 N -0.1251(4) 0.14804(17) -0.01966(14) 0.0378(7) Uani 1 1 d . . .
H5 H -0.1081 0.1853 0.0009 0.045 Uiso 1 1 calc R . .
N6 N -0.1653(3) 0.21479(17) 0.13616(14) 0.0346(7) Uani 1 1 d . . .
N7 N 0.2515(3) 0.13129(15) 0.11084(13) 0.0300(6) Uani 1 1 d . . .
C1 C -0.0089(7) 0.4287(3) 0.0609(2) 0.0662(15) Uani 1 1 d . . .
H1A H 0.0679 0.4347 0.0297 0.099 Uiso 1 1 calc R . .
H1B H -0.0966 0.4572 0.0509 0.099 Uiso 1 1 calc R . .
H1C H -0.0410 0.3818 0.0616 0.099 Uiso 1 1 calc R . .
C2 C 0.1162(9) 0.5202(3) 0.1207(3) 0.085(2) Uani 1 1 d . . .
H2A H 0.1942 0.5234 0.0897 0.128 Uiso 1 1 calc R . .
H2B H 0.1598 0.5329 0.1611 0.128 Uiso 1 1 calc R . .
H2C H 0.0320 0.5502 0.1096 0.128 Uiso 1 1 calc R . .
C3 C -0.0625(7) 0.4423(3) 0.1724(3) 0.0687(15) Uani 1 1 d . . .
H3A H -0.1503 0.4699 0.1605 0.103 Uiso 1 1 calc R . .
H3B H -0.0198 0.4579 0.2121 0.103 Uiso 1 1 calc R . .
H3C H -0.0942 0.3956 0.1762 0.103 Uiso 1 1 calc R . .
C4 C 0.0575(6) 0.4479(2) 0.1235(2) 0.0541(12) Uani 1 1 d . . .
C5 C 0.1923(6) 0.4035(2) 0.1404(2) 0.0524(11) Uani 1 1 d . . .
H5A H 0.2666 0.4064 0.1072 0.063 Uiso 1 1 calc R . .
H5B H 0.2421 0.4209 0.1786 0.063 Uiso 1 1 calc R . .
C6 C 0.1627(4) 0.29842(19) 0.20274(17) 0.0320(8) Uani 1 1 d . . .
C7 C 0.2071(5) 0.3278(2) 0.25975(19) 0.0415(9) Uani 1 1 d . . .
H7 H 0.2310 0.3741 0.2621 0.050 Uiso 1 1 calc R . .
C8 C 0.2149(5) 0.2889(2) 0.31128(19) 0.0464(10) Uani 1 1 d . . .
H8 H 0.2436 0.3083 0.3499 0.056 Uiso 1 1 calc R . .
C9 C 0.1813(5) 0.2213(2) 0.30780(18) 0.0433(10) Uani 1 1 d . . .
H9 H 0.1857 0.1938 0.3435 0.052 Uiso 1 1 calc R . .
C10 C 0.1415(4) 0.1952(2) 0.25121(16) 0.0320(8) Uani 1 1 d . . .
C11 C 0.1120(4) 0.12127(19) 0.24336(16) 0.0340(8) Uani 1 1 d . . .
H11A H 0.2064 0.0985 0.2315 0.041 Uiso 1 1 calc R . .
H11B H 0.0798 0.1020 0.2828 0.041 Uiso 1 1 calc R . .
C12 C -0.0039(4) 0.04139(19) 0.17036(17) 0.0346(8) Uani 1 1 d . . .
H12A H -0.0565 0.0109 0.1986 0.042 Uiso 1 1 calc R . .
H12B H 0.1028 0.0265 0.1681 0.042 Uiso 1 1 calc R . .
C13 C -0.0788(4) 0.03767(18) 0.10732(16) 0.0299(7) Uani 1 1 d . . .
C14 C -0.1472(4) -0.02060(19) 0.08746(19) 0.0364(8) Uani 1 1 d . . .
H14 H -0.1546 -0.0581 0.1140 0.044 Uiso 1 1 calc R . .
C15 C -0.2052(4) -0.0228(2) 0.02721(19) 0.0385(9) Uani 1 1 d . . .
H15 H -0.2502 -0.0628 0.0118 0.046 Uiso 1 1 calc R . .
C16 C -0.1978(4) 0.0319(2) -0.00973(18) 0.0347(8) Uani 1 1 d . . .
H16 H -0.2382 0.0303 -0.0508 0.042 Uiso 1 1 calc R . .
C17 C -0.1296(4) 0.09109(18) 0.01326(16) 0.0292(7) Uani 1 1 d . . .
C18 C -0.1460(5) 0.1536(2) -0.08636(19) 0.0474(10) Uani 1 1 d . . .
H18A H -0.1782 0.1096 -0.1030 0.057 Uiso 1 1 calc R . .
H18B H -0.0473 0.1647 -0.1043 0.057 Uiso 1 1 calc R . .
C19 C -0.2621(6) 0.2059(3) -0.1070(2) 0.0655(15) Uani 1 1 d . . .
C20 C -0.2708(9) 0.2029(4) -0.1783(3) 0.097(2) Uani 1 1 d . . .
H20A H -0.3427 0.2366 -0.1941 0.146 Uiso 1 1 calc R . .
H20B H -0.3050 0.1584 -0.1915 0.146 Uiso 1 1 calc R . .
H20C H -0.1703 0.2118 -0.1945 0.146 Uiso 1 1 calc R . .
C21 C -0.2092(9) 0.2750(3) -0.0866(3) 0.093(2) Uani 1 1 d . . .
H21A H -0.2019 0.2768 -0.0415 0.140 Uiso 1 1 calc R . .
H21B H -0.2822 0.3086 -0.1017 0.140 Uiso 1 1 calc R . .
H21C H -0.1096 0.2843 -0.1034 0.140 Uiso 1 1 calc R . .
C22 C -0.4164(7) 0.1885(5) -0.0827(3) 0.114(3) Uani 1 1 d . . .
H22A H -0.4158 0.1956 -0.0380 0.171 Uiso 1 1 calc R . .
H22B H -0.4395 0.1416 -0.0918 0.171 Uiso 1 1 calc R . .
H22C H -0.4937 0.2171 -0.1025 0.171 Uiso 1 1 calc R . .
C23 C -0.1601(5) 0.1268(2) 0.21789(19) 0.0418(9) Uani 1 1 d . . .
H23A H -0.1497 0.1399 0.2618 0.050 Uiso 1 1 calc R . .
H23B H -0.2245 0.0863 0.2154 0.050 Uiso 1 1 calc R . .
C24 C -0.2384(4) 0.1826(2) 0.18240(19) 0.0397(9) Uani 1 1 d . . .
C25 C -0.3846(5) 0.2026(3) 0.1978(2) 0.0543(12) Uani 1 1 d . . .
H25 H -0.4380 0.1798 0.2288 0.065 Uiso 1 1 calc R . .
C26 C -0.4494(5) 0.2566(3) 0.1666(3) 0.0658(15) Uani 1 1 d . . .
H26 H -0.5473 0.2719 0.1771 0.079 Uiso 1 1 calc R . .
C27 C -0.3735(6) 0.2879(3) 0.1211(3) 0.0627(14) Uani 1 1 d . . .
H27 H -0.4164 0.3250 0.0994 0.075 Uiso 1 1 calc R . .
C28 C -0.2334(5) 0.2639(2) 0.1079(2) 0.0481(11) Uani 1 1 d . . .
H28 H -0.1816 0.2849 0.0755 0.058 Uiso 1 1 calc R . .
C29 C 0.3688(4) 0.1144(2) 0.09781(18) 0.0354(8) Uani 1 1 d . . .
C30 C 0.5169(5) 0.0930(3) 0.0787(2) 0.0535(12) Uani 1 1 d . . .
H30A H 0.5055 0.0652 0.0416 0.080 Uiso 1 1 calc R . .
H30B H 0.5665 0.0669 0.1118 0.080 Uiso 1 1 calc R . .
H30C H 0.5787 0.1322 0.0696 0.080 Uiso 1 1 calc R . .
Cl3 Cl -0.4046(6) 0.0836(3) 0.4985(2) 0.1605(16) Uiso 0.70 1 d PD A 1
Cl4 Cl -0.5589(6) 0.0736(3) 0.3807(2) 0.1661(17) Uiso 0.70 1 d PD A 1
C31 C -0.5663(17) 0.0910(9) 0.4559(6) 0.150(6) Uiso 0.70 1 d PD A 1
H31A H -0.6430 0.0613 0.4739 0.179 Uiso 0.70 1 calc PR A 1
H31B H -0.6033 0.1375 0.4601 0.179 Uiso 0.70 1 calc PR A 1
Cl4A Cl -0.6850(13) 0.0713(5) 0.4188(5) 0.154(3) Uiso 0.30 1 d PD B 2
Cl3A Cl -0.493(4) -0.0254(16) 0.4737(12) 0.288(14) Uiso 0.20 1 d PD . 2
C31A C -0.557(3) 0.0073(11) 0.4040(12) 0.130(11) Uiso 0.30 1 d PD B 2
H31C H -0.6078 -0.0280 0.3789 0.156 Uiso 0.30 1 calc PR B 2
H31D H -0.4709 0.0249 0.3809 0.156 Uiso 0.30 1 calc PR B 2
Cl3B Cl -0.595(2) -0.0578(9) 0.4515(9) 0.090(5) Uiso 0.10 1 d PD C 3

loop_
_atom_site_aniso_label
_atom_site_aniso_U_11
_atom_site_aniso_U_22
_atom_site_aniso_U_33
_atom_site_aniso_U_23
_atom_site_aniso_U_13
_atom_site_aniso_U_12
Ni1 0.0209(2) 0.0287(2) 0.0228(2) -0.00190(17) -0.00036(15) 0.00024(17)
Cl1 0.0364(5) 0.0460(5) 0.0258(4) -0.0007(4) 0.0024(3) -0.0078(4)
Cl2 0.0350(6) 0.0627(8) 0.0969(10) 0.0169(7) 0.0006(6) 0.0056(5)
O1 0.0332(13) 0.0352(13) 0.0257(12) -0.0008(10) 0.0011(10) -0.0036(11)
O2 0.0529(18) 0.0572(19) 0.0460(17) -0.0162(15) 0.0144(14) -0.0028(15)
O3 0.0384(16) 0.092(3) 0.0436(17) -0.0048(17) -0.0002(13) -0.0255(17)
O4 0.070(2) 0.066(2) 0.0403(17) 0.0191(15) 0.0102(15) -0.0006(18)
O5 0.0429(19) 0.077(3) 0.117(3) 0.027(2) 0.019(2) 0.0108(18)
O6 0.098(4) 0.102(4) 0.178(6) 0.048(4) -0.076(4) -0.014(3)
O7 0.079(3) 0.121(4) 0.109(4) 0.044(3) 0.023(3) -0.017(3)
O8 0.083(3) 0.071(3) 0.228(7) -0.028(4) -0.001(4) 0.024(3)
N1 0.060(2) 0.0348(18) 0.0355(18) -0.0078(14) 0.0004(16) -0.0093(16)
N2 0.0233(14) 0.0337(16) 0.0260(14) -0.0049(12) 0.0020(11) -0.0007(12)
N3 0.0264(14) 0.0325(15) 0.0240(14) -0.0011(12) -0.0005(11) -0.0002(12)
N4 0.0214(13) 0.0308(15) 0.0281(14) -0.0041(12) 0.0001(11) 0.0007(12)
N5 0.0417(18) 0.0402(18) 0.0308(16) -0.0003(14) -0.0090(14) -0.0041(15)
N6 0.0226(14) 0.0451(18) 0.0360(17) -0.0133(14) -0.0021(12) -0.0004(13)
N7 0.0261(15) 0.0343(16) 0.0294(15) -0.0063(12) 0.0000(12) 0.0013(13)
C1 0.103(4) 0.044(3) 0.051(3) 0.006(2) -0.007(3) -0.003(3)
C2 0.126(6) 0.037(3) 0.093(5) -0.008(3) 0.012(4) -0.016(3)
C3 0.074(4) 0.061(3) 0.072(4) -0.013(3) 0.018(3) 0.006(3)
C4 0.079(3) 0.033(2) 0.050(3) -0.0072(19) 0.007(2) -0.007(2)
C5 0.064(3) 0.038(2) 0.056(3) -0.006(2) 0.005(2) -0.017(2)
C6 0.0259(17) 0.039(2) 0.0316(18) -0.0104(15) 0.0012(14) 0.0008(15)
C7 0.038(2) 0.045(2) 0.042(2) -0.0198(18) -0.0009(17) -0.0046(18)
C8 0.043(2) 0.063(3) 0.032(2) -0.018(2) -0.0071(17) -0.001(2)
C9 0.044(2) 0.059(3) 0.0265(19) -0.0041(18) -0.0042(16) 0.002(2)
C10 0.0262(17) 0.043(2) 0.0263(17) -0.0032(15) -0.0017(14) 0.0009(15)
C11 0.0358(19) 0.041(2) 0.0252(17) 0.0022(15) -0.0043(14) 0.0016(16)
C12 0.039(2) 0.0312(19) 0.0330(19) 0.0020(15) -0.0024(16) 0.0008(16)
C13 0.0256(17) 0.0336(18) 0.0306(18) -0.0028(14) 0.0033(14) -0.0006(14)
C14 0.036(2) 0.0300(18) 0.043(2) -0.0031(16) 0.0071(17) -0.0035(16)
C15 0.0323(19) 0.037(2) 0.046(2) -0.0155(17) 0.0041(17) -0.0053(16)
C16 0.0281(18) 0.043(2) 0.0336(19) -0.0117(16) 0.0002(14) -0.0026(16)
C17 0.0202(15) 0.0375(19) 0.0298(17) -0.0040(15) 0.0006(13) -0.0013(14)
C18 0.049(2) 0.061(3) 0.032(2) 0.0034(19) -0.0077(18) -0.008(2)
C19 0.050(3) 0.094(4) 0.051(3) 0.026(3) -0.016(2) -0.004(3)
C20 0.106(5) 0.128(6) 0.056(3) 0.039(4) -0.036(3) -0.026(5)
C21 0.121(6) 0.073(4) 0.084(4) 0.019(3) -0.025(4) 0.022(4)
C22 0.046(3) 0.203(9) 0.092(5) 0.057(6) -0.009(3) 0.010(4)
C23 0.037(2) 0.050(2) 0.039(2) -0.0009(18) 0.0101(17) -0.0047(18)
C24 0.0311(19) 0.049(2) 0.039(2) -0.0122(18) -0.0009(16) -0.0015(17)
C25 0.036(2) 0.075(3) 0.052(3) -0.016(2) 0.008(2) -0.004(2)
C26 0.035(2) 0.092(4) 0.070(3) -0.020(3) -0.002(2) 0.023(3)
C27 0.044(3) 0.068(3) 0.075(4) 0.005(3) -0.011(2) 0.010(2)
C28 0.034(2) 0.043(2) 0.066(3) -0.003(2) -0.013(2) 0.0019(18)
C29 0.0302(19) 0.040(2) 0.036(2) -0.0059(16) -0.0025(15) -0.0013(16)
C30 0.030(2) 0.067(3) 0.063(3) -0.016(2) 0.0027(19) 0.011(2)

loop_
_atom_type_symbol
_atom_type_description
_atom_type_scat_dispersion_real
_atom_type_scat_dispersion_imag
_atom_type_scat_source
C C 0.0033 0.0016 'International Tables Vol C Tables 4.2.6.8 and 6.1.1.4'
H H 0.0000 0.0000 'International Tables Vol C Tables 4.2.6.8 and 6.1.1.4'
N N 0.0061 0.0033 'International Tables Vol C Tables 4.2.6.8 and 6.1.1.4'
O O 0.0106 0.0060 'International Tables Vol C Tables 4.2.6.8 and 6.1.1.4'
Cl Cl 0.1484 0.1585 'International Tables Vol C Tables 4.2.6.8 and 6.1.1.4'
Ni Ni 0.3393 1.1124 'International Tables Vol C Tables 4.2.6.8 and 6.1.1.4'

loop_
_geom_angle_atom_site_label_1
_geom_angle_atom_site_label_2
_geom_angle_atom_site_label_3
_geom_angle
_geom_angle_site_symmetry_1
_geom_angle_site_symmetry_3
_geom_angle_publ_flag
N6 Ni1 N7 179.59(13) . . ?
N6 Ni1 N3 85.97(13) . . ?
N7 Ni1 N3 94.09(12) . . ?
N6 Ni1 N2 88.72(11) . . ?
N7 Ni1 N2 90.89(11) . . ?
N3 Ni1 N2 80.84(11) . . ?
N6 Ni1 N4 89.12(11) . . ?
N7 Ni1 N4 91.29(11) . . ?
N3 Ni1 N4 80.84(11) . . ?
N2 Ni1 N4 161.66(11) . . ?
N6 Ni1 O1 90.23(12) . . ?
N7 Ni1 O1 89.71(11) . . ?
N3 Ni1 O1 176.14(10) . . ?
N2 Ni1 O1 99.80(10) . . ?
N4 Ni1 O1 98.42(10) . . ?
O4 Cl1 O3 111.5(2) . . ?
O4 Cl1 O2 110.9(2) . . ?
O3 Cl1 O2 111.4(2) . . ?
O4 Cl1 O1 106.79(18) . . ?
O3 Cl1 O1 107.98(17) . . ?
O2 Cl1 O1 108.03(17) . . ?
O5 Cl2 O6 115.1(4) . . ?
O5 Cl2 O8 105.5(3) . . ?
O6 Cl2 O8 106.7(4) . . ?
O5 Cl2 O7 107.0(3) . . ?
O6 Cl2 O7 109.8(3) . . ?
O8 Cl2 O7 112.8(4) . . ?
Cl1 O1 Ni1 132.24(15) . . ?
C6 N1 C5 127.5(3) . . ?
C6 N1 H1 116.3 . . ?
C5 N1 H1 116.3 . . ?
C6 N2 C10 118.0(3) . . ?
C6 N2 Ni1 131.0(2) . . ?
C10 N2 Ni1 110.6(2) . . ?
C23 N3 C12 111.2(3) . . ?
C23 N3 C11 111.4(3) . . ?
C12 N3 C11 111.5(3) . . ?
C23 N3 Ni1 109.8(2) . . ?
C12 N3 Ni1 106.5(2) . . ?
C11 N3 Ni1 106.2(2) . . ?
C13 N4 C17 118.2(3) . . ?
C13 N4 Ni1 110.2(2) . . ?
C17 N4 Ni1 131.5(2) . . ?
C17 N5 C18 125.9(3) . . ?
C17 N5 H5 117.0 . . ?
C18 N5 H5 117.0 . . ?
C28 N6 C24 118.8(4) . . ?
C28 N6 Ni1 130.7(3) . . ?
C24 N6 Ni1 110.5(3) . . ?
C29 N7 Ni1 170.9(3) . . ?
C4 C1 H1A 109.5 . . ?
C4 C1 H1B 109.5 . . ?
H1A C1 H1B 109.5 . . ?
C4 C1 H1C 109.5 . . ?
H1A C1 H1C 109.5 . . ?
H1B C1 H1C 109.5 . . ?
C4 C2 H2A 109.5 . . ?
C4 C2 H2B 109.5 . . ?
H2A C2 H2B 109.5 . . ?
C4 C2 H2C 109.5 . . ?
H2A C2 H2C 109.5 . . ?
H2B C2 H2C 109.5 . . ?
C4 C3 H3A 109.5 . . ?
C4 C3 H3B 109.5 . . ?
H3A C3 H3B 109.5 . . ?
C4 C3 H3C 109.5 . . ?
H3A C3 H3C 109.5 . . ?
H3B C3 H3C 109.5 . . ?
C1 C4 C5 110.4(4) . . ?
C1 C4 C3 110.5(5) . . ?
C5 C4 C3 110.0(4) . . ?
C1 C4 C2 109.0(4) . . ?
C5 C4 C2 107.2(5) . . ?
C3 C4 C2 109.7(4) . . ?
N1 C5 C4 114.1(4) . . ?
N1 C5 H5A 108.7 . . ?
C4 C5 H5A 108.7 . . ?
N1 C5 H5B 108.7 . . ?
C4 C5 H5B 108.7 . . ?
H5A C5 H5B 107.6 . . ?
N1 C6 N2 116.5(3) . . ?
N1 C6 C7 122.7(4) . . ?
N2 C6 C7 120.8(4) . . ?
C8 C7 C6 119.1(4) . . ?
C8 C7 H7 120.4 . . ?
C6 C7 H7 120.4 . . ?
C7 C8 C9 120.5(4) . . ?
C7 C8 H8 119.8 . . ?
C9 C8 H8 119.8 . . ?
C10 C9 C8 117.9(4) . . ?
C10 C9 H9 121.1 . . ?
C8 C9 H9 121.1 . . ?
N2 C10 C9 123.7(4) . . ?
N2 C10 C11 115.5(3) . . ?
C9 C10 C11 120.8(4) . . ?
N3 C11 C10 109.9(3) . . ?
N3 C11 H11A 109.7 . . ?
C10 C11 H11A 109.7 . . ?
N3 C11 H11B 109.7 . . ?
C10 C11 H11B 109.7 . . ?
H11A C11 H11B 108.2 . . ?
N3 C12 C13 111.1(3) . . ?
N3 C12 H12A 109.4 . . ?
C13 C12 H12A 109.4 . . ?
N3 C12 H12B 109.4 . . ?
C13 C12 H12B 109.4 . . ?
H12A C12 H12B 108.0 . . ?
N4 C13 C14 123.5(3) . . ?
N4 C13 C12 116.2(3) . . ?
C14 C13 C12 120.2(3) . . ?
C13 C14 C15 117.8(4) . . ?
C13 C14 H14 121.1 . . ?
C15 C14 H14 121.1 . . ?
C16 C15 C14 120.5(4) . . ?
C16 C15 H15 119.8 . . ?
C14 C15 H15 119.8 . . ?
C15 C16 C17 119.6(3) . . ?
C15 C16 H16 120.2 . . ?
C17 C16 H16 120.2 . . ?
N5 C17 N4 116.8(3) . . ?
N5 C17 C16 122.7(3) . . ?
N4 C17 C16 120.4(3) . . ?
N5 C18 C19 114.0(4) . . ?
N5 C18 H18A 108.8 . . ?
C19 C18 H18A 108.8 . . ?
N5 C18 H18B 108.8 . . ?
C19 C18 H18B 108.8 . . ?
H18A C18 H18B 107.6 . . ?
C22 C19 C21 112.2(7) . . ?
C22 C19 C18 110.1(5) . . ?
C21 C19 C18 110.0(4) . . ?
C22 C19 C20 108.8(5) . . ?
C21 C19 C20 109.4(5) . . ?
C18 C19 C20 106.2(5) . . ?
C19 C20 H20A 109.5 . . ?
C19 C20 H20B 109.5 . . ?
H20A C20 H20B 109.5 . . ?
C19 C20 H20C 109.5 . . ?
H20A C20 H20C 109.5 . . ?
H20B C20 H20C 109.5 . . ?
C19 C21 H21A 109.5 . . ?
C19 C21 H21B 109.5 . . ?
H21A C21 H21B 109.5 . . ?
C19 C21 H21C 109.5 . . ?
H21A C21 H21C 109.5 . . ?
H21B C21 H21C 109.5 . . ?
C19 C22 H22A 109.5 . . ?
C19 C22 H22B 109.5 . . ?
H22A C22 H22B 109.5 . . ?
C19 C22 H22C 109.5 . . ?
H22A C22 H22C 109.5 . . ?
H22B C22 H22C 109.5 . . ?
N3 C23 C24 113.4(3) . . ?
N3 C23 H23A 108.9 . . ?
C24 C23 H23A 108.9 . . ?
N3 C23 H23B 108.9 . . ?
C24 C23 H23B 108.9 . . ?
H23A C23 H23B 107.7 . . ?
N6 C24 C25 119.9(4) . . ?
N6 C24 C23 120.2(3) . . ?
C25 C24 C23 119.9(4) . . ?
C26 C25 C24 118.3(5) . . ?
C26 C25 H25 120.8 . . ?
C24 C25 H25 120.8 . . ?
C27 C26 C25 120.4(4) . . ?
C27 C26 H26 119.8 . . ?
C25 C26 H26 119.8 . . ?
C26 C27 C28 117.3(5) . . ?
C26 C27 H27 121.4 . . ?
C28 C27 H27 121.4 . . ?
N6 C28 C27 125.3(5) . . ?
N6 C28 H28 117.4 . . ?
C27 C28 H28 117.4 . . ?
N7 C29 C30 177.8(4) . . ?
C29 C30 H30A 109.5 . . ?
C29 C30 H30B 109.5 . . ?
H30A C30 H30B 109.5 . . ?
C29 C30 H30C 109.5 . . ?
H30A C30 H30C 109.5 . . ?
H30B C30 H30C 109.5 . . ?
Cl4 C31 Cl3 117.4(9) . . ?
Cl4 C31 H31A 108.0 . . ?
Cl3 C31 H31A 108.0 . . ?
Cl4 C31 H31B 108.0 . . ?
Cl3 C31 H31B 108.0 . . ?
H31A C31 H31B 107.2 . . ?
Cl3A Cl3A C31A 112(3) 3_456 . ?
Cl3A C31A Cl4A 108.2(18) . . ?
Cl3A C31A H31C 110.0 . . ?
Cl4A C31A H31C 110.0 . . ?
Cl3A C31A H31D 110.0 . . ?
Cl4A C31A H31D 110.0 . . ?
H31C C31A H31D 108.4 . . ?

loop_
_geom_bond_atom_site_label_1
_geom_bond_atom_site_label_2
_geom_bond_distance
_geom_bond_site_symmetry_2
_geom_bond_publ_flag
Ni1 N6 2.042(3) . ?
Ni1 N7 2.049(3) . ?
Ni1 N3 2.055(3) . ?
Ni1 N2 2.151(3) . ?
Ni1 N4 2.164(3) . ?
Ni1 O1 2.177(2) . ?
Cl1 O4 1.411(3) . ?
Cl1 O3 1.420(3) . ?
Cl1 O2 1.426(3) . ?
Cl1 O1 1.496(3) . ?
Cl2 O5 1.391(4) . ?
Cl2 O6 1.395(5) . ?
Cl2 O8 1.432(5) . ?
Cl2 O7 1.445(4) . ?
N1 C6 1.347(5) . ?
N1 C5 1.461(5) . ?
N1 H1 0.8800 . ?
N2 C6 1.357(5) . ?
N2 C10 1.357(5) . ?
N3 C23 1.480(5) . ?
N3 C12 1.482(5) . ?
N3 C11 1.485(4) . ?
N4 C13 1.357(5) . ?
N4 C17 1.365(4) . ?
N5 C17 1.346(5) . ?
N5 C18 1.459(5) . ?
N5 H5 0.8800 . ?
N6 C28 1.296(5) . ?
N6 C24 1.370(5) . ?
N7 C29 1.133(5) . ?
C1 C4 1.512(7) . ?
C1 H1A 0.9800 . ?
C1 H1B 0.9800 . ?
C1 H1C 0.9800 . ?
C2 C4 1.538(7) . ?
C2 H2A 0.9800 . ?
C2 H2B 0.9800 . ?
C2 H2C 0.9800 . ?
C3 C4 1.528(7) . ?
C3 H3A 0.9800 . ?
C3 H3B 0.9800 . ?
C3 H3C 0.9800 . ?
C4 C5 1.520(7) . ?
C5 H5A 0.9900 . ?
C5 H5B 0.9900 . ?
C6 C7 1.415(5) . ?
C7 C8 1.363(6) . ?
C7 H7 0.9500 . ?
C8 C9 1.387(6) . ?
C8 H8 0.9500 . ?
C9 C10 1.370(5) . ?
C9 H9 0.9500 . ?
C10 C11 1.511(5) . ?
C11 H11A 0.9900 . ?
C11 H11B 0.9900 . ?
C12 C13 1.504(5) . ?
C12 H12A 0.9900 . ?
C12 H12B 0.9900 . ?
C13 C14 1.376(5) . ?
C14 C15 1.391(6) . ?
C14 H14 0.9500 . ?
C15 C16 1.359(6) . ?
C15 H15 0.9500 . ?
C16 C17 1.412(5) . ?
C16 H16 0.9500 . ?
C18 C19 1.523(7) . ?
C18 H18A 0.9900 . ?
C18 H18B 0.9900 . ?
C19 C22 1.515(8) . ?
C19 C21 1.521(9) . ?
C19 C20 1.550(8) . ?
C20 H20A 0.9800 . ?
C20 H20B 0.9800 . ?
C20 H20C 0.9800 . ?
C21 H21A 0.9800 . ?
C21 H21B 0.9800 . ?
C21 H21C 0.9800 . ?
C22 H22A 0.9800 . ?
C22 H22B 0.9800 . ?
C22 H22C 0.9800 . ?
C23 C24 1.511(6) . ?
C23 H23A 0.9900 . ?
C23 H23B 0.9900 . ?
C24 C25 1.401(6) . ?
C25 C26 1.389(8) . ?
C25 H25 0.9500 . ?
C26 C27 1.364(8) . ?
C26 H26 0.9500 . ?
C27 C28 1.365(7) . ?
C27 H27 0.9500 . ?
C28 H28 0.9500 . ?
C29 C30 1.448(5) . ?
C30 H30A 0.9800 . ?
C30 H30B 0.9800 . ?
C30 H30C 0.9800 . ?
Cl3 C31 1.684(13) . ?
Cl4 C31 1.673(12) . ?
C31 H31A 0.9900 . ?
C31 H31B 0.9900 . ?
Cl4A C31A 1.742(18) . ?
Cl3A Cl3A 1.54(5) 3_456 ?
Cl3A C31A 1.727(19) . ?
C31A H31C 0.9900 . ?
C31A H31D 0.9900 . ?

loop_
_geom_hbond_atom_site_label_D
_geom_hbond_atom_site_label_H
_geom_hbond_atom_site_label_A
_geom_hbond_distance_DH
_geom_hbond_distance_HA
_geom_hbond_distance_DA
_geom_hbond_angle_DHA
_geom_hbond_site_symmetry_A
N1 H1 O1 0.88 2.08 2.944(4) 165.2 .
N5 H5 O1 0.88 2.22 2.950(4) 140.5 .

loop_
_geom_torsion_atom_site_label_1
_geom_torsion_atom_site_label_2
_geom_torsion_atom_site_label_3
_geom_torsion_atom_site_label_4
_geom_torsion
_geom_torsion_site_symmetry_1
_geom_torsion_site_symmetry_2
_geom_torsion_site_symmetry_3
_geom_torsion_site_symmetry_4
_geom_torsion_publ_flag
O4 Cl1 O1 Ni1 177.7(2) . . . . ?
O3 Cl1 O1 Ni1 -62.3(3) . . . . ?
O2 Cl1 O1 Ni1 58.4(2) . . . . ?
N6 Ni1 O1 Cl1 -178.0(2) . . . . ?
N7 Ni1 O1 Cl1 2.4(2) . . . . ?
N3 Ni1 O1 Cl1 -167.4(14) . . . . ?
N2 Ni1 O1 Cl1 93.3(2) . . . . ?
N4 Ni1 O1 Cl1 -88.8(2) . . . . ?
N6 Ni1 N2 C6 -73.6(3) . . . . ?
N7 Ni1 N2 C6 106.3(3) . . . . ?
N3 Ni1 N2 C6 -159.7(3) . . . . ?
N4 Ni1 N2 C6 -156.9(3) . . . . ?
O1 Ni1 N2 C6 16.4(3) . . . . ?
N6 Ni1 N2 C10 99.4(2) . . . . ?
N7 Ni1 N2 C10 -80.7(2) . . . . ?
N3 Ni1 N2 C10 13.3(2) . . . . ?
N4 Ni1 N2 C10 16.1(5) . . . . ?
O1 Ni1 N2 C10 -170.6(2) . . . . ?
N6 Ni1 N3 C23 0.0(2) . . . . ?
N7 Ni1 N3 C23 179.6(2) . . . . ?
N2 Ni1 N3 C23 89.3(2) . . . . ?
N4 Ni1 N3 C23 -89.8(2) . . . . ?
O1 Ni1 N3 C23 -10.7(16) . . . . ?
N6 Ni1 N3 C12 120.5(2) . . . . ?
N7 Ni1 N3 C12 -59.9(2) . . . . ?
N2 Ni1 N3 C12 -150.2(2) . . . . ?
N4 Ni1 N3 C12 30.7(2) . . . . ?
O1 Ni1 N3 C12 109.9(15) . . . . ?
N6 Ni1 N3 C11 -120.6(2) . . . . ?
N7 Ni1 N3 C11 59.0(2) . . . . ?
N2 Ni1 N3 C11 -31.2(2) . . . . ?
N4 Ni1 N3 C11 149.6(2) . . . . ?
O1 Ni1 N3 C11 -131.2(15) . . . . ?
N6 Ni1 N4 C13 -101.1(2) . . . . ?
N7 Ni1 N4 C13 78.9(2) . . . . ?
N3 Ni1 N4 C13 -15.0(2) . . . . ?
N2 Ni1 N4 C13 -17.8(5) . . . . ?
O1 Ni1 N4 C13 168.8(2) . . . . ?
N6 Ni1 N4 C17 75.5(3) . . . . ?
N7 Ni1 N4 C17 -104.5(3) . . . . ?
N3 Ni1 N4 C17 161.6(3) . . . . ?
N2 Ni1 N4 C17 158.8(3) . . . . ?
O1 Ni1 N4 C17 -14.6(3) . . . . ?
N7 Ni1 N6 C28 80(22) . . . . ?
N3 Ni1 N6 C28 179.2(4) . . . . ?
N2 Ni1 N6 C28 98.3(4) . . . . ?
N4 Ni1 N6 C28 -99.9(4) . . . . ?
O1 Ni1 N6 C28 -1.5(4) . . . . ?
N7 Ni1 N6 C24 -101(22) . . . . ?
N3 Ni1 N6 C24 -1.6(2) . . . . ?
N2 Ni1 N6 C24 -82.5(2) . . . . ?
N4 Ni1 N6 C24 79.3(2) . . . . ?
O1 Ni1 N6 C24 177.7(2) . . . . ?
N6 Ni1 N7 C29 -80(22) . . . . ?
N3 Ni1 N7 C29 -180(100) . . . . ?
N2 Ni1 N7 C29 -98.9(19) . . . . ?
N4 Ni1 N7 C29 99.3(19) . . . . ?
O1 Ni1 N7 C29 0.9(19) . . . . ?
C6 N1 C5 C4 -113.6(5) . . . . ?
C1 C4 C5 N1 -66.1(5) . . . . ?
C3 C4 C5 N1 56.1(5) . . . . ?
C2 C4 C5 N1 175.3(4) . . . . ?
C5 N1 C6 N2 -174.7(4) . . . . ?
C5 N1 C6 C7 3.5(7) . . . . ?
C10 N2 C6 N1 179.3(3) . . . . ?
Ni1 N2 C6 N1 -8.1(5) . . . . ?
C10 N2 C6 C7 1.0(5) . . . . ?
Ni1 N2 C6 C7 173.6(3) . . . . ?
N1 C6 C7 C8 -179.6(4) . . . . ?
N2 C6 C7 C8 -1.4(6) . . . . ?
C6 C7 C8 C9 0.6(6) . . . . ?
C7 C8 C9 C10 0.5(6) . . . . ?
C6 N2 C10 C9 0.2(5) . . . . ?
Ni1 N2 C10 C9 -173.8(3) . . . . ?
C6 N2 C10 C11 -177.4(3) . . . . ?
Ni1 N2 C10 C11 8.6(4) . . . . ?
C8 C9 C10 N2 -0.9(6) . . . . ?
C8 C9 C10 C11 176.5(4) . . . . ?
C23 N3 C11 C10 -75.2(4) . . . . ?
C12 N3 C11 C10 160.0(3) . . . . ?
Ni1 N3 C11 C10 44.4(3) . . . . ?
N2 C10 C11 N3 -36.0(4) . . . . ?
C9 C10 C11 N3 146.4(4) . . . . ?
C23 N3 C12 C13 77.4(4) . . . . ?
C11 N3 C12 C13 -157.7(3) . . . . ?
Ni1 N3 C12 C13 -42.3(3) . . . . ?
C17 N4 C13 C14 1.1(5) . . . . ?
Ni1 N4 C13 C14 178.2(3) . . . . ?
C17 N4 C13 C12 177.9(3) . . . . ?
Ni1 N4 C13 C12 -5.0(4) . . . . ?
N3 C12 C13 N4 32.0(4) . . . . ?
N3 C12 C13 C14 -151.1(3) . . . . ?
N4 C13 C14 C15 1.2(6) . . . . ?
C12 C13 C14 C15 -175.5(3) . . . . ?
C13 C14 C15 C16 -2.0(6) . . . . ?
C14 C15 C16 C17 0.5(6) . . . . ?
C18 N5 C17 N4 162.5(3) . . . . ?
C18 N5 C17 C16 -19.0(6) . . . . ?
C13 N4 C17 N5 175.9(3) . . . . ?
Ni1 N4 C17 N5 -0.5(5) . . . . ?
C13 N4 C17 C16 -2.6(5) . . . . ?
Ni1 N4 C17 C16 -179.0(2) . . . . ?
C15 C16 C17 N5 -176.6(3) . . . . ?
C15 C16 C17 N4 1.8(5) . . . . ?
C17 N5 C18 C19 129.4(4) . . . . ?
N5 C18 C19 C22 -61.0(6) . . . . ?
N5 C18 C19 C21 63.2(6) . . . . ?
N5 C18 C19 C20 -178.6(4) . . . . ?
C12 N3 C23 C24 -116.1(4) . . . . ?
C11 N3 C23 C24 118.9(4) . . . . ?
Ni1 N3 C23 C24 1.5(4) . . . . ?
C28 N6 C24 C25 0.7(6) . . . . ?
Ni1 N6 C24 C25 -178.6(3) . . . . ?
C28 N6 C24 C23 -177.7(4) . . . . ?
Ni1 N6 C24 C23 3.0(4) . . . . ?
N3 C23 C24 N6 -3.1(5) . . . . ?
N3 C23 C24 C25 178.5(4) . . . . ?
N6 C24 C25 C26 -2.2(6) . . . . ?
C23 C24 C25 C26 176.2(4) . . . . ?
C24 C25 C26 C27 1.8(8) . . . . ?
C25 C26 C27 C28 0.0(8) . . . . ?
C24 N6 C28 C27 1.3(6) . . . . ?
Ni1 N6 C28 C27 -179.6(4) . . . . ?
C26 C27 C28 N6 -1.7(8) . . . . ?
Ni1 N7 C29 C30 -43(12) . . . . ?
Cl3A Cl3A C31A Cl4A -24(4) 3_456 . . . ?
